data_9005012
loop_
_publ_author_name
'Armbruster, T.'
'Bermanec, V.'
'Wenger, M.'
'Oberhansli, R.'

_publ_section_title
;
 Crystal chemistry of double-ring silicates:
 Structure of natural and dehydrated milarite at 100 K
 Note: heated sample
;
_journal_name_full 'European Journal of Mineralogy'
_journal_page_first 353
_journal_page_last 362
_journal_paper_doi 10.1127/ejm/1/3/0353
_journal_volume 1
_journal_year 1989
_chemical_formula_sum 'Al0.639 Be2.361 Ca2 K1.37 O30 Si12'
_chemical_name_mineral Milarite
_space_group_IT_number 192
_symmetry_space_group_name_Hall '-P 6 2c'
_symmetry_space_group_name_H-M 'P 6/m c c'
_cell_angle_alpha 90
_cell_angle_beta 90
_cell_angle_gamma 120
_cell_formula_units_Z 2
_cell_length_a 10.363
_cell_length_b 10.363
_cell_length_c 13.827
_cell_volume 1285.966
_database_code_amcsd 0006357
_exptl_crystal_density_diffrn 2.555
_cod_original_formula_sum 'K1.37 Ca2 (Be2.361 Al.639) Si12 O30'
_cod_database_code 9005012

loop_
_space_group_symop_operation_xyz
x,y,z
-x,-x+y,1/2+z
x,x-y,1/2-z
-x+y,-x,-z
x-y,x,z
-y,-x,1/2+z
y,x,1/2-z
y,-x+y,-z
-y,x-y,z
x-y,-y,1/2+z
-x+y,y,1/2-z
x,y,-z
-x,-y,z
x,x-y,1/2+z
-x,-x+y,1/2-z
x-y,x,-z
-x+y,-x,z
y,x,1/2+z
-y,-x,1/2-z
-y,x-y,-z
y,-x+y,z
-x+y,y,1/2+z
x-y,-y,1/2-z
-x,-y,-z

loop_
_atom_site_aniso_label
_atom_site_aniso_U_11
_atom_site_aniso_U_22
_atom_site_aniso_U_33
_atom_site_aniso_U_12
_atom_site_aniso_U_13
_atom_site_aniso_U_23
KC 0.01230 0.01230 0.01250 0.00620 0.00000 0.00000
CaA 0.01300 0.01300 0.01320 0.00650 0.00000 0.00000
BeT2 0.00200 0.00200 0.00300 0.00000 0.00000 0.00000
AlT2 0.00200 0.00200 0.00300 0.00000 0.00000 0.00000
SiT1 0.00610 0.00650 0.00550 0.00290 -0.00040 -0.00020
O1 0.01800 0.01200 0.00520 0.00710 0.00000 0.00000
O2 0.01150 0.01540 0.01110 0.00960 -0.00160 -0.00180
O3 0.01060 0.00810 0.00620 0.00490 -0.00150 -0.00170
KB 0.02400 0.02400 0.05000 0.01200 0.00000 0.00000

loop_
_atom_site_label
_atom_site_fract_x
_atom_site_fract_y
_atom_site_fract_z
_atom_site_occupancy
_atom_site_U_iso_or_equiv
_atom_site_type_symbol
_atom_site_attached_hydrogens
KC 0.00000 0.00000 0.25000 1.00000 0.01241 K 0
CaA 0.33333 0.66667 0.25000 1.00000 0.01305 Ca 0
BeT2 0.50000 0.50000 0.25000 0.78700 0.00291 Be 0
AlT2 0.50000 0.50000 0.25000 0.21300 0.00291 Al 0
SiT1 0.08214 0.33739 0.11237 1.00000 0.00617 Si 0
O1 0.09540 0.38540 0.00000 1.00000 0.01203 O 0
O2 0.19620 0.27710 0.13450 1.00000 0.01140 O 0
O3 0.11590 0.47420 0.18059 1.00000 0.00823 O 0
KB 0.33333 0.66667 0.00000 0.10000 0.03420 K 0
KD 0.00000 0.00000 0.00000 0.17000 0.01267 K 0

loop_
_cod_changelog_entry_id
_cod_changelog_entry_author
_cod_changelog_entry_date
_cod_changelog_entry_text
1
;cod-tools version 3.8.0
Id: cif_guess_AMCSD_atom_types 9581 2023-05-17 12:35:41Z saulius
;
2023-05-23T09:19:16+03:00
;Derived atom types and hydrogen counts
from atom names that follow the AMCSD naming convention
(Wat == water, O-H == hydroxyl).
;

loop_
_cod_related_entry_id
_cod_related_entry_database
_cod_related_entry_code
1 AMCSD 0006357
